data_4034606
loop_
_publ_author_name
'Amer, Mostafa Mahmoud'
'Abas, Hossay'
'Leonard, Daniel J.'
'Ward, John W.'
'Clayden, Jonathan'

_publ_section_title
;
 Amino Acid-Derived trans- N-Chloroformylimidazolidinones: Scalable,
 Stereoselective Synthesis, Structure, and Utility.
;
_journal_issue 11
_journal_name_full 'The Journal of organic chemistry'
_journal_page_first 7199
_journal_page_last 7206
_journal_paper_doi 10.1021/acs.joc.9b00727
_journal_volume 84
_journal_year 2019
_chemical_formula_moiety 'C16 H20 Cl N3 O4'
_chemical_formula_sum 'C16 H20 Cl N3 O4'
_chemical_formula_weight 353.80
_space_group_crystal_system monoclinic
_space_group_IT_number 4
_space_group_name_Hall 'P 2yb'
_space_group_name_H-M_alt 'P 1 21 1'
_atom_sites_solution_hydrogens geom
_atom_sites_solution_primary iterative
_audit_creation_date 2017-03-22
_audit_creation_method
;
Olex2 1.2
(compiled 2017.03.02 svn.r3394 for OlexSys, GUI svn.r5324)
;
_cell_angle_alpha 90
_cell_angle_beta 106.2718(17)
_cell_angle_gamma 90
_cell_formula_units_Z 4
_cell_length_a 10.0063(3)
_cell_length_b 12.9939(4)
_cell_length_c 14.0411(3)
_cell_measurement_reflns_used 3867
_cell_measurement_temperature 100
_cell_measurement_theta_max 26.77
_cell_measurement_theta_min 2.18
_cell_volume 1752.51(9)
_computing_cell_refinement 'SAINT v8.37A (Bruker, 2015)'
_computing_data_reduction 'SAINT v8.37A (Bruker, 2015)'
_computing_molecular_graphics 'Olex2 (Dolomanov et al., 2009)'
_computing_publication_material 'Olex2 (Dolomanov et al., 2009)'
_computing_structure_refinement 'ShelXL (Sheldrick, 2015)'
_computing_structure_solution
;
Superflip (Palatinus & Chapuis, 2007;Palatinus & van der Lee, 2008;
Palatinus et al., 2012)
;
_diffrn_ambient_temperature 100
_diffrn_detector 'Bruker area detector'
_diffrn_detector_type 'CCD area detector'
_diffrn_measured_fraction_theta_full 1.000
_diffrn_measured_fraction_theta_max 1.000
_diffrn_measurement_device 'Bruker Apex II kappa CCD area detector'
_diffrn_measurement_device_type 'Bruker Apex II kappa CCD area detector'
_diffrn_measurement_method '\f and \w scans'
_diffrn_radiation_monochromator graphite
_diffrn_radiation_type MoK\a
_diffrn_radiation_wavelength 0.71073
_diffrn_reflns_av_R_equivalents 0.0403
_diffrn_reflns_av_unetI/netI 0.0482
_diffrn_reflns_Laue_measured_fraction_full 1.000
_diffrn_reflns_Laue_measured_fraction_max 1.000
_diffrn_reflns_limit_h_max 12
_diffrn_reflns_limit_h_min -12
_diffrn_reflns_limit_k_max 10
_diffrn_reflns_limit_k_min -16
_diffrn_reflns_limit_l_max 17
_diffrn_reflns_limit_l_min -17
_diffrn_reflns_number 14861
_diffrn_reflns_point_group_measured_fraction_full 0.707
_diffrn_reflns_point_group_measured_fraction_max 0.696
_diffrn_reflns_theta_full 25.242
_diffrn_reflns_theta_max 27.102
_diffrn_reflns_theta_min 1.511
_diffrn_source 'fine-focus sealed tube'
_diffrn_standards_number 0
_exptl_absorpt_coefficient_mu 0.243
_exptl_absorpt_correction_T_max 0.7458
_exptl_absorpt_correction_T_min 0.5984
_exptl_absorpt_correction_type multi-scan
_exptl_absorpt_process_details
'SADABS-2014/5 (Bruker,2014/5) was used for absorption correction. wR2(int) was 0.0806 before and 0.0496 after correction. The Ratio of minimum to maximum transmission is 0.8024. The \l/2 correction factor is Not present.'
_exptl_crystal_colour 'clear colourless'
_exptl_crystal_colour_lustre clear
_exptl_crystal_colour_primary colourless
_exptl_crystal_density_diffrn 1.341
_exptl_crystal_description plate
_exptl_crystal_F_000 744
_exptl_crystal_size_max 0.554
_exptl_crystal_size_mid 0.468
_exptl_crystal_size_min 0.164
_refine_diff_density_max 0.198
_refine_diff_density_min -0.217
_refine_diff_density_rms 0.041
_refine_ls_extinction_method none
_refine_ls_goodness_of_fit_ref 1.027
_refine_ls_hydrogen_treatment constr
_refine_ls_matrix_type full
_refine_ls_number_parameters 472
_refine_ls_number_reflns 5383
_refine_ls_number_restraints 55
_refine_ls_restrained_S_all 1.040
_refine_ls_R_factor_all 0.0449
_refine_ls_R_factor_gt 0.0364
_refine_ls_shift/su_max 0.001
_refine_ls_shift/su_mean 0.000
_refine_ls_structure_factor_coef Fsqd
_refine_ls_weighting_details 'w=1/[\s^2^(Fo^2^)+(0.0397P)^2^+0.1431P] where P=(Fo^2^+2Fc^2^)/3'
_refine_ls_weighting_scheme calc
_refine_ls_wR_factor_gt 0.0811
_refine_ls_wR_factor_ref 0.0854
_reflns_Friedel_coverage 0.333
_reflns_Friedel_fraction_full 0.385
_reflns_Friedel_fraction_max 0.364
_reflns_number_gt 4756
_reflns_number_total 5383
_reflns_threshold_expression 'I > 2\s(I)'
_cod_data_source_file jo9b00727_si_002.cif
_cod_data_source_block mm30_compound_2e
_cod_database_code 4034606
_shelxl_version_number 2013-4
_shelx_space_group_comment
;
The symmetry employed for this shelxl refinement is uniquely defined
by the following loop, which should always be used as a source of
symmetry information in preference to the above space-group names.
They are only intended as comments.
;
_olex2_refinement_description
;
1. Fixed Uiso
 At 1.2 times of:
  All C(H) groups, All C(H,H) groups
 At 1.5 times of:
  All C(H,H,H) groups
2. Restrained distances
 C29-C30 \\sim C29-C30A \\sim C29-C31 \\sim C29-C31A \\sim C29-C32 \\sim
C29-C32A
 with sigma of 0.01
 C30-C31 \\sim C30A-C31A \\sim C31-C32 \\sim C31A-C32A \\sim C32-C30 \\sim
C32A-C30A
 with sigma of 0.01
3. Uiso/Uaniso restraints and constraints
C32 \\sim C30 \\sim C31 \\sim C31A \\sim C30A \\sim C32A: within 2A with sigma
of 0.01 and sigma for terminal atoms of 0.02
4. Others
 Sof(C30A)=Sof(H30D)=Sof(H30E)=Sof(H30F)=Sof(C31A)=Sof(H31D)=Sof(H31E)=
 Sof(H31F)=Sof(C32A)=Sof(H32D)=Sof(H32E)=Sof(H32F)=1-FVAR(1)
 Sof(C30)=Sof(H30A)=Sof(H30B)=Sof(H30C)=Sof(C31)=Sof(H31A)=Sof(H31B)=Sof(H31C)=
 Sof(C32)=Sof(H32A)=Sof(H32B)=Sof(H32C)=FVAR(1)
5.a Ternary CH refined with riding coordinates:
 C8(H8), C10(H10), C24(H24), C26(H26)
5.b Secondary CH2 refined with riding coordinates:
 C7(H7A,H7B), C23(H23A,H23B)
5.c Aromatic/amide H refined with riding coordinates:
 C2(H2), C3(H3), C5(H5), C6(H6), C18(H18), C19(H19), C21(H21), C22(H22)
5.d Idealised Me refined as rotating group:
 C12(H12A,H12B,H12C), C14(H14A,H14B,H14C), C15(H15A,H15B,H15C), C16(H16A,H16B,
 H16C), C28(H28A,H28B,H28C), C30(H30A,H30B,H30C), C30A(H30D,H30E,H30F),
 C31(H31A,H31B,H31C), C31A(H31D,H31E,H31F), C32(H32A,H32B,H32C), C32A(H32D,H32E,
 H32F)
;
_olex2_submission_special_instructions 'No special instructions were received'

loop_
_space_group_symop_operation_xyz
'x, y, z'
'-x, y+1/2, -z'

loop_
_atom_site_label
_atom_site_type_symbol
_atom_site_fract_x
_atom_site_fract_y
_atom_site_fract_z
_atom_site_U_iso_or_equiv
_atom_site_adp_type
_atom_site_occupancy
_atom_site_site_symmetry_order
_atom_site_calc_flag
_atom_site_refinement_flags_posn
_atom_site_refinement_flags_adp
_atom_site_refinement_flags_occupancy
_atom_site_disorder_assembly
_atom_site_disorder_group
C1 C 0.1943(3) 0.2843(2) 0.4308(2) 0.0231(6) Uani 1 1 d . . . . .
C2 C 0.1435(3) 0.3223(3) 0.3362(2) 0.0268(7) Uani 1 1 d . . . . .
H2 H 0.1529 0.2849 0.2820 0.032 Uiso 1 1 calc R . . . .
C3 C 0.0785(3) 0.4167(2) 0.3233(2) 0.0229(6) Uani 1 1 d . . . . .
H3 H 0.0443 0.4433 0.2596 0.027 Uiso 1 1 calc R . . . .
C4 C 0.0628(3) 0.4733(2) 0.4038(2) 0.0197(6) Uani 1 1 d . . . . .
C5 C 0.1133(3) 0.4314(2) 0.4990(2) 0.0215(6) Uani 1 1 d . . . . .
H5 H 0.1018 0.4673 0.5534 0.026 Uiso 1 1 calc R . . . .
C6 C 0.1799(3) 0.3375(2) 0.5129(2) 0.0234(6) Uani 1 1 d . . . . .
H6 H 0.2146 0.3103 0.5763 0.028 Uiso 1 1 calc R . . . .
C7 C -0.0119(3) 0.5751(2) 0.3870(2) 0.0205(6) Uani 1 1 d . . . . .
H7A H -0.0855 0.5733 0.4196 0.025 Uiso 1 1 calc R . . . .
H7B H -0.0557 0.5829 0.3164 0.025 Uiso 1 1 calc R . . . .
C8 C 0.0783(3) 0.6705(2) 0.42373(19) 0.0192(6) Uani 1 1 d . . . . .
H8 H 0.0226 0.7329 0.4036 0.023 Uiso 1 1 calc R . . . .
C9 C 0.1357(3) 0.6679(2) 0.53612(19) 0.0214(6) Uani 1 1 d . . . . .
C10 C 0.3243(3) 0.7156(2) 0.47676(19) 0.0205(6) Uani 1 1 d . . . . .
H10 H 0.4106 0.6792 0.4781 0.025 Uiso 1 1 calc R . . . .
C11 C 0.2125(3) 0.6507(2) 0.30262(19) 0.0198(6) Uani 1 1 d . . . . .
C12 C 0.3630(3) 0.6654(3) 0.6606(2) 0.0367(9) Uani 1 1 d . . . . .
H12A H 0.4570 0.6542 0.6585 0.055 Uiso 1 1 calc GR . . . .
H12B H 0.3305 0.6057 0.6876 0.055 Uiso 1 1 calc GR . . . .
H12C H 0.3601 0.7240 0.7015 0.055 Uiso 1 1 calc GR . . . .
C13 C 0.3462(3) 0.8339(2) 0.4729(2) 0.0256(7) Uani 1 1 d . . . . .
C14 C 0.4527(3) 0.8685(3) 0.5696(2) 0.0375(8) Uani 1 1 d . . . . .
H14A H 0.4113 0.8646 0.6234 0.056 Uiso 1 1 calc GR . . . .
H14B H 0.4806 0.9381 0.5625 0.056 Uiso 1 1 calc GR . . . .
H14C H 0.5328 0.8244 0.5831 0.056 Uiso 1 1 calc GR . . . .
C15 C 0.2107(3) 0.8929(2) 0.4631(2) 0.0300(7) Uani 1 1 d . . . . .
H15A H 0.1454 0.8771 0.4005 0.045 Uiso 1 1 calc GR . . . .
H15B H 0.2294 0.9655 0.4669 0.045 Uiso 1 1 calc GR . . . .
H15C H 0.1723 0.8732 0.5159 0.045 Uiso 1 1 calc GR . . . .
C16 C 0.4032(4) 0.8614(3) 0.3858(2) 0.0361(7) Uani 1 1 d . . . . .
H16A H 0.4906 0.8272 0.3935 0.054 Uiso 1 1 calc GR . . . .
H16B H 0.4165 0.9345 0.3844 0.054 Uiso 1 1 calc GR . . . .
H16C H 0.3382 0.8399 0.3249 0.054 Uiso 1 1 calc GR . . . .
Cl1 Cl 0.38342(7) 0.62597(6) 0.29237(5) 0.02742(17) Uani 1 1 d . . . . .
N1 N 0.2671(3) 0.1859(2) 0.4460(2) 0.0309(6) Uani 1 1 d . . . . .
N2 N 0.2084(2) 0.67789(19) 0.39345(16) 0.0182(5) Uani 1 1 d . . . . .
N3 N 0.2743(2) 0.6839(2) 0.56061(16) 0.0231(5) Uani 1 1 d . . . . .
O1 O 0.3099(2) 0.15190(18) 0.53075(18) 0.0416(6) Uani 1 1 d . . . . .
O2 O 0.2849(3) 0.1414(2) 0.37314(19) 0.0489(7) Uani 1 1 d . . . . .
O3 O 0.0676(2) 0.64890(17) 0.59379(13) 0.0266(5) Uani 1 1 d . . . . .
O4 O 0.11501(19) 0.63799(17) 0.23071(13) 0.0245(5) Uani 1 1 d . . . . .
C17 C 0.1863(3) 0.7089(2) 0.9187(2) 0.0240(6) Uani 1 1 d . . . . .
C18 C 0.1755(3) 0.6606(2) 1.0035(2) 0.0231(6) Uani 1 1 d . . . . .
H18 H 0.2125 0.6907 1.0654 0.028 Uiso 1 1 calc R . . . .
C19 C 0.1088(3) 0.5668(3) 0.9947(2) 0.0230(6) Uani 1 1 d . . . . .
H19 H 0.1005 0.5334 1.0513 0.028 Uiso 1 1 calc R . . . .
C20 C 0.0534(3) 0.5212(2) 0.9016(2) 0.0215(6) Uani 1 1 d . . . . .
C21 C 0.0640(3) 0.5737(2) 0.8175(2) 0.0248(7) Uani 1 1 d . . . . .
H21 H 0.0256 0.5451 0.7551 0.030 Uiso 1 1 calc R . . . .
C22 C 0.1307(3) 0.6678(3) 0.8254(2) 0.0258(7) Uani 1 1 d . . . . .
H22 H 0.1380 0.7025 0.7692 0.031 Uiso 1 1 calc R . . . .
C23 C -0.0189(3) 0.4181(2) 0.8920(2) 0.0223(6) Uani 1 1 d . . . . .
H23A H -0.0914 0.4167 0.8294 0.027 Uiso 1 1 calc R . . . .
H23B H -0.0637 0.4120 0.9447 0.027 Uiso 1 1 calc R . . . .
C24 C 0.0754(3) 0.3241(2) 0.89624(19) 0.0206(6) Uani 1 1 d . . . . .
H24 H 0.0193 0.2613 0.8890 0.025 Uiso 1 1 calc R . . . .
C25 C 0.1478(3) 0.3282(2) 0.81423(19) 0.0214(6) Uani 1 1 d . . . . .
C26 C 0.3201(3) 0.2768(2) 0.9573(2) 0.0242(6) Uani 1 1 d . . . . .
H26 H 0.4038 0.3128 0.9960 0.029 Uiso 1 1 calc R . . . .
C27 C 0.1868(3) 0.3374(2) 1.07514(19) 0.0259(7) Uani 1 1 d . . . . .
C28 C 0.3848(3) 0.3269(4) 0.7978(2) 0.0401(10) Uani 1 1 d . . . . .
H28A H 0.3848 0.2688 0.7556 0.060 Uiso 1 1 calc GR . . . .
H28B H 0.4760 0.3355 0.8428 0.060 Uiso 1 1 calc GR . . . .
H28C H 0.3597 0.3877 0.7579 0.060 Uiso 1 1 calc GR . . . .
C29 C 0.3402(3) 0.1582(3) 0.9708(2) 0.0283(7) Uani 1 1 d D . . . .
C30 C 0.4448(5) 0.1228(5) 0.9135(5) 0.0377(14) Uani 0.758(14) 1 d D U P A 1
H30A H 0.5269 0.1648 0.9327 0.057 Uiso 0.758(14) 1 calc GR . P A 1
H30B H 0.4023 0.1296 0.8435 0.057 Uiso 0.758(14) 1 calc GR . P A 1
H30C H 0.4696 0.0522 0.9291 0.057 Uiso 0.758(14) 1 calc GR . P A 1
C30A C 0.4796(13) 0.1173(18) 0.965(2) 0.059(5) Uani 0.242(14) 1 d D U P A 2
H30D H 0.4914 0.1323 0.9012 0.089 Uiso 0.242(14) 1 calc GR . P A 2
H30E H 0.4830 0.0442 0.9756 0.089 Uiso 0.242(14) 1 calc GR . P A 2
H30F H 0.5528 0.1496 1.0157 0.089 Uiso 0.242(14) 1 calc GR . P A 2
C31 C 0.4039(8) 0.1319(5) 1.0799(3) 0.0431(16) Uani 0.758(14) 1 d D U P A 1
H31A H 0.4227 0.0594 1.0866 0.065 Uiso 0.758(14) 1 calc GR . P A 1
H31B H 0.3399 0.1503 1.1168 0.065 Uiso 0.758(14) 1 calc GR . P A 1
H31C H 0.4891 0.1694 1.1050 0.065 Uiso 0.758(14) 1 calc GR . P A 1
C31A C 0.323(3) 0.1281(17) 1.0748(9) 0.060(6) Uani 0.242(14) 1 d D U P A 2
H31D H 0.3380 0.0555 1.0851 0.089 Uiso 0.242(14) 1 calc GR . P A 2
H31E H 0.2308 0.1453 1.0773 0.089 Uiso 0.242(14) 1 calc GR . P A 2
H31F H 0.3899 0.1651 1.1257 0.089 Uiso 0.242(14) 1 calc GR . P A 2
C32 C 0.2056(5) 0.0997(6) 0.9284(5) 0.0290(14) Uani 0.758(14) 1 d D U P A 1
H32A H 0.1674 0.1175 0.8598 0.044 Uiso 0.758(14) 1 calc GR . P A 1
H32B H 0.1403 0.1175 0.9644 0.044 Uiso 0.758(14) 1 calc GR . P A 1
H32C H 0.2237 0.0271 0.9341 0.044 Uiso 0.758(14) 1 calc GR . P A 1
C32A C 0.2224(18) 0.1022(19) 0.8945(13) 0.043(6) Uani 0.242(14) 1 d D U P A 2
H32D H 0.2214 0.1235 0.8288 0.064 Uiso 0.242(14) 1 calc GR . P A 2
H32E H 0.1349 0.1188 0.9061 0.064 Uiso 0.242(14) 1 calc GR . P A 2
H32F H 0.2375 0.0292 0.9008 0.064 Uiso 0.242(14) 1 calc GR . P A 2
Cl2 Cl 0.35026(8) 0.36335(7) 1.16347(5) 0.0355(2) Uani 1 1 d . . . . .
N4 N 0.2613(3) 0.8067(2) 0.9276(2) 0.0316(6) Uani 1 1 d . . . . .
N5 N 0.1966(2) 0.31488(19) 0.98454(15) 0.0205(5) Uani 1 1 d . . . . .
N6 N 0.2845(2) 0.3098(2) 0.85388(17) 0.0239(5) Uani 1 1 d . . . . .
O5 O 0.3053(2) 0.84545(19) 1.01036(16) 0.0398(6) Uani 1 1 d . . . . .
O6 O 0.2800(3) 0.8454(2) 0.85261(19) 0.0523(7) Uani 1 1 d . . . . .
O7 O 0.0921(2) 0.34952(18) 0.72766(13) 0.0275(5) Uani 1 1 d . . . . .
O8 O 0.0819(2) 0.34760(19) 1.09952(14) 0.0316(5) Uani 1 1 d . . . . .

loop_
_atom_site_aniso_label
_atom_site_aniso_U_11
_atom_site_aniso_U_22
_atom_site_aniso_U_33
_atom_site_aniso_U_23
_atom_site_aniso_U_13
_atom_site_aniso_U_12
C1 0.0200(13) 0.0209(16) 0.0308(16) 0.0019(12) 0.0110(12) -0.0027(12)
C2 0.0333(16) 0.0265(17) 0.0263(15) -0.0062(13) 0.0178(13) -0.0078(14)
C3 0.0295(15) 0.0245(16) 0.0166(14) 0.0002(12) 0.0097(12) -0.0043(13)
C4 0.0161(12) 0.0236(16) 0.0202(14) 0.0004(12) 0.0064(11) -0.0047(11)
C5 0.0223(14) 0.0250(16) 0.0190(14) -0.0015(12) 0.0086(12) -0.0033(12)
C6 0.0219(13) 0.0277(17) 0.0200(14) 0.0040(12) 0.0046(11) -0.0053(12)
C7 0.0182(12) 0.0283(16) 0.0161(13) 0.0013(12) 0.0066(11) 0.0006(12)
C8 0.0192(12) 0.0235(15) 0.0169(13) 0.0030(11) 0.0083(11) 0.0053(12)
C9 0.0252(13) 0.0211(15) 0.0184(13) -0.0014(12) 0.0071(11) 0.0049(12)
C10 0.0189(13) 0.0249(15) 0.0168(13) -0.0038(12) 0.0036(11) 0.0014(12)
C11 0.0235(13) 0.0197(15) 0.0178(13) 0.0027(11) 0.0086(11) -0.0006(11)
C12 0.0301(16) 0.059(3) 0.0181(15) 0.0012(16) 0.0019(13) 0.0065(17)
C13 0.0222(13) 0.0250(17) 0.0289(15) -0.0078(13) 0.0061(12) -0.0030(13)
C14 0.0277(15) 0.039(2) 0.0418(19) -0.0144(17) 0.0030(14) -0.0026(16)
C15 0.0270(15) 0.0213(16) 0.0399(18) -0.0037(14) 0.0062(13) 0.0018(13)
C16 0.0408(17) 0.0278(17) 0.0439(18) -0.0024(16) 0.0187(15) -0.0066(16)
Cl1 0.0257(3) 0.0344(4) 0.0256(4) -0.0047(3) 0.0129(3) 0.0010(3)
N1 0.0293(13) 0.0222(14) 0.0438(16) 0.0024(13) 0.0146(12) -0.0038(11)
N2 0.0189(10) 0.0206(12) 0.0158(11) -0.0010(10) 0.0058(9) -0.0008(10)
N3 0.0237(12) 0.0318(14) 0.0132(11) 0.0001(10) 0.0041(9) 0.0037(11)
O1 0.0360(12) 0.0297(14) 0.0500(14) 0.0064(12) -0.0026(11) 0.0028(11)
O2 0.0692(17) 0.0298(15) 0.0625(16) 0.0016(13) 0.0427(14) 0.0107(13)
O3 0.0321(10) 0.0339(14) 0.0177(10) 0.0011(9) 0.0131(8) 0.0049(10)
O4 0.0273(9) 0.0305(13) 0.0148(9) 0.0002(9) 0.0047(8) -0.0006(10)
C17 0.0230(14) 0.0221(16) 0.0288(15) -0.0012(13) 0.0104(12) 0.0047(12)
C18 0.0210(13) 0.0259(16) 0.0218(14) -0.0046(12) 0.0051(11) 0.0046(12)
C19 0.0256(14) 0.0282(17) 0.0168(14) 0.0005(12) 0.0084(12) 0.0051(13)
C20 0.0162(12) 0.0271(16) 0.0222(14) -0.0015(12) 0.0070(11) 0.0038(12)
C21 0.0284(15) 0.0294(17) 0.0163(14) -0.0019(12) 0.0060(12) 0.0056(14)
C22 0.0329(15) 0.0264(17) 0.0217(14) 0.0020(13) 0.0135(13) 0.0046(14)
C23 0.0194(13) 0.0305(17) 0.0174(14) -0.0026(12) 0.0057(11) -0.0025(13)
C24 0.0219(13) 0.0248(15) 0.0139(12) -0.0028(11) 0.0030(11) -0.0052(12)
C25 0.0238(13) 0.0219(15) 0.0188(14) -0.0041(12) 0.0065(11) -0.0013(12)
C26 0.0212(14) 0.0293(17) 0.0202(14) -0.0013(12) 0.0029(12) -0.0026(13)
C27 0.0331(15) 0.0250(17) 0.0174(14) 0.0023(12) 0.0035(12) -0.0071(13)
C28 0.0307(16) 0.065(3) 0.0281(17) -0.0015(17) 0.0147(14) -0.0013(18)
C29 0.0277(14) 0.0282(18) 0.0247(15) -0.0005(13) 0.0003(12) 0.0023(14)
C30 0.025(2) 0.036(3) 0.051(3) -0.003(3) 0.009(2) 0.010(2)
C30A 0.029(8) 0.053(9) 0.087(13) 0.010(12) 0.004(9) 0.005(8)
C31 0.051(4) 0.036(3) 0.033(3) 0.008(2) -0.002(2) 0.020(3)
C31A 0.068(13) 0.046(10) 0.052(9) 0.012(9) -0.005(9) 0.031(12)
C32 0.026(2) 0.027(3) 0.036(3) 0.003(3) 0.012(2) -0.0014(19)
C32A 0.046(10) 0.025(9) 0.049(12) 0.009(10) 0.001(9) -0.003(8)
Cl2 0.0407(4) 0.0422(5) 0.0178(3) -0.0056(3) -0.0013(3) -0.0071(4)
N4 0.0334(14) 0.0226(14) 0.0390(16) -0.0010(12) 0.0104(12) 0.0044(12)
N5 0.0220(11) 0.0246(13) 0.0132(11) -0.0022(10) 0.0019(9) -0.0014(10)
N6 0.0215(11) 0.0322(14) 0.0189(12) 0.0010(11) 0.0075(10) -0.0010(11)
O5 0.0457(13) 0.0284(13) 0.0389(13) -0.0061(11) 0.0016(11) -0.0031(11)
O6 0.0822(19) 0.0359(16) 0.0513(15) -0.0015(13) 0.0393(14) -0.0148(15)
O7 0.0332(10) 0.0336(13) 0.0135(9) -0.0028(9) 0.0030(8) 0.0015(10)
O8 0.0394(12) 0.0366(14) 0.0230(10) -0.0022(10) 0.0157(9) -0.0069(11)

loop_
_atom_type_symbol
_atom_type_description
_atom_type_scat_dispersion_real
_atom_type_scat_dispersion_imag
_atom_type_scat_source
C C 0.0033 0.0016 'International Tables Vol C Tables 4.2.6.8 and 6.1.1.4'
H H 0.0000 0.0000 'International Tables Vol C Tables 4.2.6.8 and 6.1.1.4'
Cl Cl 0.1484 0.1585 'International Tables Vol C Tables 4.2.6.8 and 6.1.1.4'
N N 0.0061 0.0033 'International Tables Vol C Tables 4.2.6.8 and 6.1.1.4'
O O 0.0106 0.0060 'International Tables Vol C Tables 4.2.6.8 and 6.1.1.4'

loop_
_geom_angle_atom_site_label_1
_geom_angle_atom_site_label_2
_geom_angle_atom_site_label_3
_geom_angle
C2 C1 C6 122.0(3)
C2 C1 N1 119.3(3)
C6 C1 N1 118.7(3)
C1 C2 H2 120.7
C1 C2 C3 118.7(3)
C3 C2 H2 120.7
C2 C3 H3 119.4
C2 C3 C4 121.3(3)
C4 C3 H3 119.4
C3 C4 C5 118.5(3)
C3 C4 C7 120.0(2)
C5 C4 C7 121.5(2)
C4 C5 H5 119.6
C6 C5 C4 120.8(3)
C6 C5 H5 119.6
C1 C6 H6 120.6
C5 C6 C1 118.8(3)
C5 C6 H6 120.6
C4 C7 H7A 108.3
C4 C7 H7B 108.3
C4 C7 C8 115.9(2)
H7A C7 H7B 107.4
C8 C7 H7A 108.3
C8 C7 H7B 108.3
C7 C8 H8 109.7
C9 C8 C7 110.3(2)
C9 C8 H8 109.7
N2 C8 C7 116.0(2)
N2 C8 H8 109.7
N2 C8 C9 101.1(2)
N3 C9 C8 108.9(2)
O3 C9 C8 125.0(2)
O3 C9 N3 126.0(3)
C13 C10 H10 110.3
N2 C10 H10 110.3
N2 C10 C13 112.7(2)
N3 C10 H10 110.3
N3 C10 C13 112.9(2)
N3 C10 N2 100.0(2)
N2 C11 Cl1 114.29(19)
O4 C11 Cl1 118.5(2)
O4 C11 N2 127.1(2)
H12A C12 H12B 109.5
H12A C12 H12C 109.5
H12B C12 H12C 109.5
N3 C12 H12A 109.5
N3 C12 H12B 109.5
N3 C12 H12C 109.5
C14 C13 C10 109.1(3)
C15 C13 C10 111.6(2)
C15 C13 C14 108.1(3)
C16 C13 C10 110.3(3)
C16 C13 C14 108.4(3)
C16 C13 C15 109.3(3)
C13 C14 H14A 109.5
C13 C14 H14B 109.5
C13 C14 H14C 109.5
H14A C14 H14B 109.5
H14A C14 H14C 109.5
H14B C14 H14C 109.5
C13 C15 H15A 109.5
C13 C15 H15B 109.5
C13 C15 H15C 109.5
H15A C15 H15B 109.5
H15A C15 H15C 109.5
H15B C15 H15C 109.5
C13 C16 H16A 109.5
C13 C16 H16B 109.5
C13 C16 H16C 109.5
H16A C16 H16B 109.5
H16A C16 H16C 109.5
H16B C16 H16C 109.5
O1 N1 C1 118.8(3)
O1 N1 O2 122.9(3)
O2 N1 C1 118.3(3)
C8 N2 C10 110.57(19)
C11 N2 C8 121.5(2)
C11 N2 C10 128.0(2)
C9 N3 C10 113.4(2)
C9 N3 C12 121.7(2)
C12 N3 C10 124.7(2)
C18 C17 C22 122.4(3)
C18 C17 N4 119.0(3)
C22 C17 N4 118.5(3)
C17 C18 H18 120.7
C17 C18 C19 118.6(3)
C19 C18 H18 120.7
C18 C19 H19 119.6
C18 C19 C20 120.9(3)
C20 C19 H19 119.6
C19 C20 C23 120.9(3)
C21 C20 C19 118.7(3)
C21 C20 C23 120.4(3)
C20 C21 H21 119.5
C22 C21 C20 121.0(3)
C22 C21 H21 119.5
C17 C22 C21 118.4(3)
C17 C22 H22 120.8
C21 C22 H22 120.8
C20 C23 H23A 108.4
C20 C23 H23B 108.4
C20 C23 C24 115.4(2)
H23A C23 H23B 107.5
C24 C23 H23A 108.4
C24 C23 H23B 108.4
C23 C24 H24 109.3
C25 C24 C23 111.1(2)
C25 C24 H24 109.3
N5 C24 C23 116.7(2)
N5 C24 H24 109.3
N5 C24 C25 100.7(2)
N6 C25 C24 108.9(2)
O7 C25 C24 125.5(2)
O7 C25 N6 125.5(3)
C29 C26 H26 110.1
N5 C26 H26 110.1
N5 C26 C29 112.9(2)
N6 C26 H26 110.1
N6 C26 C29 113.5(2)
N6 C26 N5 99.8(2)
N5 C27 Cl2 114.0(2)
O8 C27 Cl2 119.0(2)
O8 C27 N5 126.8(3)
H28A C28 H28B 109.5
H28A C28 H28C 109.5
H28B C28 H28C 109.5
N6 C28 H28A 109.5
N6 C28 H28B 109.5
N6 C28 H28C 109.5
C26 C29 C31A 108.4(8)
C30 C29 C26 108.2(3)
C30A C29 C26 115.4(9)
C30A C29 C31A 107.6(7)
C30A C29 C32A 109.7(8)
C31 C29 C26 110.3(3)
C31 C29 C30 107.5(3)
C32 C29 C26 112.2(4)
C32 C29 C30 107.5(3)
C32 C29 C31 110.9(4)
C32A C29 C26 109.6(10)
C32A C29 C31A 105.6(7)
C29 C30 H30A 109.5
C29 C30 H30B 109.5
C29 C30 H30C 109.5
H30A C30 H30B 109.5
H30A C30 H30C 109.5
H30B C30 H30C 109.5
C29 C30A H30D 109.5
C29 C30A H30E 109.5
C29 C30A H30F 109.5
H30D C30A H30E 109.5
H30D C30A H30F 109.5
H30E C30A H30F 109.5
C29 C31 H31A 109.5
C29 C31 H31B 109.5
C29 C31 H31C 109.5
H31A C31 H31B 109.5
H31A C31 H31C 109.5
H31B C31 H31C 109.5
C29 C31A H31D 109.5
C29 C31A H31E 109.5
C29 C31A H31F 109.5
H31D C31A H31E 109.5
H31D C31A H31F 109.5
H31E C31A H31F 109.5
C29 C32 H32A 109.5
C29 C32 H32B 109.5
C29 C32 H32C 109.5
H32A C32 H32B 109.5
H32A C32 H32C 109.5
H32B C32 H32C 109.5
C29 C32A H32D 109.5
C29 C32A H32E 109.5
C29 C32A H32F 109.5
H32D C32A H32E 109.5
H32D C32A H32F 109.5
H32E C32A H32F 109.5
O5 N4 C17 118.4(3)
O6 N4 C17 118.7(3)
O6 N4 O5 122.8(3)
C24 N5 C26 111.1(2)
C27 N5 C24 121.4(2)
C27 N5 C26 127.5(2)
C25 N6 C26 113.6(2)
C25 N6 C28 121.6(2)
C28 N6 C26 124.7(2)

loop_
_geom_bond_atom_site_label_1
_geom_bond_atom_site_label_2
_geom_bond_distance
C1 C2 1.374(4)
C1 C6 1.385(4)
C1 N1 1.458(4)
C2 H2 0.9300
C2 C3 1.377(4)
C3 H3 0.9300
C3 C4 1.394(4)
C4 C5 1.400(4)
C4 C7 1.506(4)
C5 H5 0.9300
C5 C6 1.377(4)
C6 H6 0.9300
C7 H7A 0.9700
C7 H7B 0.9700
C7 C8 1.535(4)
C8 H8 0.9800
C8 C9 1.521(4)
C8 N2 1.481(3)
C9 N3 1.348(4)
C9 O3 1.221(3)
C10 H10 0.9800
C10 C13 1.556(4)
C10 N2 1.481(3)
C10 N3 1.461(4)
C11 Cl1 1.785(3)
C11 N2 1.335(3)
C11 O4 1.203(3)
C12 H12A 0.9600
C12 H12B 0.9600
C12 H12C 0.9600
C12 N3 1.455(3)
C13 C14 1.540(4)
C13 C15 1.530(4)
C13 C16 1.529(4)
C14 H14A 0.9600
C14 H14B 0.9600
C14 H14C 0.9600
C15 H15A 0.9600
C15 H15B 0.9600
C15 H15C 0.9600
C16 H16A 0.9600
C16 H16B 0.9600
C16 H16C 0.9600
N1 O1 1.229(3)
N1 O2 1.231(3)
C17 C18 1.376(4)
C17 C22 1.380(4)
C17 N4 1.463(4)
C18 H18 0.9300
C18 C19 1.379(4)
C19 H19 0.9300
C19 C20 1.399(4)
C20 C21 1.394(4)
C20 C23 1.511(4)
C21 H21 0.9300
C21 C22 1.382(4)
C22 H22 0.9300
C23 H23A 0.9700
C23 H23B 0.9700
C23 C24 1.535(4)
C24 H24 0.9800
C24 C25 1.523(4)
C24 N5 1.476(3)
C25 N6 1.346(3)
C25 O7 1.219(3)
C26 H26 0.9800
C26 C29 1.559(4)
C26 N5 1.478(4)
C26 N6 1.460(3)
C27 Cl2 1.786(3)
C27 N5 1.335(3)
C27 O8 1.199(3)
C28 H28A 0.9600
C28 H28B 0.9600
C28 H28C 0.9600
C28 N6 1.456(4)
C29 C30 1.557(5)
C29 C30A 1.514(8)
C29 C31 1.524(4)
C29 C31A 1.567(8)
C29 C32 1.516(5)
C29 C32A 1.536(8)
C30 H30A 0.9600
C30 H30B 0.9600
C30 H30C 0.9600
C30A H30D 0.9600
C30A H30E 0.9600
C30A H30F 0.9600
C31 H31A 0.9600
C31 H31B 0.9600
C31 H31C 0.9600
C31A H31D 0.9600
C31A H31E 0.9600
C31A H31F 0.9600
C32 H32A 0.9600
C32 H32B 0.9600
C32 H32C 0.9600
C32A H32D 0.9600
C32A H32E 0.9600
C32A H32F 0.9600
N4 O5 1.229(3)
N4 O6 1.228(3)

loop_
_geom_torsion_atom_site_label_1
_geom_torsion_atom_site_label_2
_geom_torsion_atom_site_label_3
_geom_torsion_atom_site_label_4
_geom_torsion
C1 C2 C3 C4 -0.4(4)
C2 C1 C6 C5 -0.3(4)
C2 C1 N1 O1 -178.8(3)
C2 C1 N1 O2 2.4(4)
C2 C3 C4 C5 -0.8(4)
C2 C3 C4 C7 -178.5(3)
C3 C4 C5 C6 1.5(4)
C3 C4 C7 C8 -111.9(3)
C4 C5 C6 C1 -1.0(4)
C4 C7 C8 C9 -64.7(3)
C4 C7 C8 N2 49.4(3)
C5 C4 C7 C8 70.5(3)
C6 C1 C2 C3 1.0(4)
C6 C1 N1 O1 2.0(4)
C6 C1 N1 O2 -176.8(3)
C7 C4 C5 C6 179.2(3)
C7 C8 C9 N3 129.5(2)
C7 C8 C9 O3 -47.0(4)
C7 C8 N2 C10 -139.0(2)
C7 C8 N2 C11 39.7(3)
C8 C9 N3 C10 9.6(4)
C8 C9 N3 C12 -167.3(3)
C9 C8 N2 C10 -19.8(3)
C9 C8 N2 C11 158.9(3)
C13 C10 N2 C8 -95.5(3)
C13 C10 N2 C11 85.9(3)
C13 C10 N3 C9 99.1(3)
C13 C10 N3 C12 -84.1(4)
Cl1 C11 N2 C8 -161.0(2)
Cl1 C11 N2 C10 17.4(4)
N1 C1 C2 C3 -178.2(3)
N1 C1 C6 C5 178.9(3)
N2 C8 C9 N3 6.3(3)
N2 C8 C9 O3 -170.2(3)
N2 C10 C13 C14 171.6(2)
N2 C10 C13 C15 52.2(3)
N2 C10 C13 C16 -69.5(3)
N2 C10 N3 C9 -20.9(3)
N2 C10 N3 C12 155.9(3)
N3 C10 C13 C14 59.1(3)
N3 C10 C13 C15 -60.2(3)
N3 C10 C13 C16 178.0(2)
N3 C10 N2 C8 24.7(3)
N3 C10 N2 C11 -153.9(3)
O3 C9 N3 C10 -173.9(3)
O3 C9 N3 C12 9.2(5)
O4 C11 N2 C8 15.9(5)
O4 C11 N2 C10 -165.6(3)
C17 C18 C19 C20 0.2(4)
C18 C17 C22 C21 -1.1(4)
C18 C17 N4 O5 -4.3(4)
C18 C17 N4 O6 174.4(3)
C18 C19 C20 C21 -1.5(4)
C18 C19 C20 C23 179.6(2)
C19 C20 C21 C22 1.6(4)
C19 C20 C23 C24 -90.2(3)
C20 C21 C22 C17 -0.3(4)
C20 C23 C24 C25 -59.0(3)
C20 C23 C24 N5 55.6(3)
C21 C20 C23 C24 91.0(3)
C22 C17 C18 C19 1.1(4)
C22 C17 N4 O5 176.8(3)
C22 C17 N4 O6 -4.5(4)
C23 C20 C21 C22 -179.6(3)
C23 C24 C25 N6 131.3(2)
C23 C24 C25 O7 -45.4(4)
C23 C24 N5 C26 -140.7(3)
C23 C24 N5 C27 40.6(4)
C24 C25 N6 C26 8.7(3)
C24 C25 N6 C28 -168.7(3)
C25 C24 N5 C26 -20.3(3)
C25 C24 N5 C27 161.0(3)
C29 C26 N5 C24 -96.0(3)
C29 C26 N5 C27 82.6(4)
C29 C26 N6 C25 100.1(3)
C29 C26 N6 C28 -82.7(4)
Cl2 C27 N5 C24 -160.0(2)
Cl2 C27 N5 C26 21.5(4)
N4 C17 C18 C19 -177.8(2)
N4 C17 C22 C21 177.8(2)
N5 C24 C25 N6 7.1(3)
N5 C24 C25 O7 -169.6(3)
N5 C26 C29 C30 164.4(3)
N5 C26 C29 C30A -167.6(11)
N5 C26 C29 C31 -78.3(4)
N5 C26 C29 C31A -46.8(10)
N5 C26 C29 C32 46.0(4)
N5 C26 C29 C32A 68.0(10)
N5 C26 N6 C25 -20.3(3)
N5 C26 N6 C28 157.0(3)
N6 C26 C29 C30 51.8(4)
N6 C26 C29 C30A 79.8(11)
N6 C26 C29 C31 169.1(4)
N6 C26 C29 C31A -159.5(10)
N6 C26 C29 C32 -66.7(4)
N6 C26 C29 C32A -44.6(10)
N6 C26 N5 C24 24.8(3)
N6 C26 N5 C27 -156.6(3)
O7 C25 N6 C26 -174.6(3)
O7 C25 N6 C28 8.1(5)
O8 C27 N5 C24 15.1(5)
O8 C27 N5 C26 -163.4(3)
